data_4324713
loop_
_publ_author_name
'Fubin Han'
'Qiaoqiao Teng'
'Yong Zhang'
'Yaorong Wang'
'Qi Shen'

_publ_contact_author_email qshen@suda.edu.cn
_publ_contact_author_fax 86-512-65880305
_publ_contact_author_name 'Dr. Qi Shen'
_publ_contact_author_phone 86-512-65880306
_publ_section_title
;
 Influence of Schiff Base and Lanthanide Metals on the Synthesis,
 Stability, and Reactivity of Monoamido Lanthanide Complexes Bearing Two
 Schiff Bases
;
_journal_name_full 'Inorganic Chemistry'
_journal_page_first 2634
_journal_page_last 2643
_journal_paper_doi 10.1021/ic102529d
_journal_volume 50
_journal_year 2011
_chemical_formula_moiety 'C54 H72 N5 Nd O2 Si2, 0.5(C4 H8 O)'
_chemical_formula_sum 'C56 H76 N5 Nd O2.5 Si2'
_chemical_formula_weight 1059.64
_chemical_name_systematic
; 
 ? 
;
_space_group_IT_number 14
_symmetry_cell_setting monoclinic
_symmetry_Int_Tables_number 14
_symmetry_space_group_name_Hall '-P 2ybc'
_symmetry_space_group_name_H-M 'P 1 21/c 1'
_atom_sites_solution_hydrogens geom
_atom_sites_solution_primary direct
_atom_sites_solution_secondary difmap
_audit_creation_method SHELXL-97
_cell_angle_alpha 90.00
_cell_angle_beta 103.183(3)
_cell_angle_gamma 90.00
_cell_formula_units_Z 4
_cell_length_a 13.2593(13)
_cell_length_b 24.940(2)
_cell_length_c 17.4422(17)
_cell_measurement_reflns_used 24105
_cell_measurement_temperature 223(2)
_cell_measurement_theta_max 27.5
_cell_measurement_theta_min 3.0
_cell_volume 5615.9(9)
_computing_cell_refinement CrystalClear
_computing_data_collection CrystalClear
_computing_data_reduction CrystalStructure
_computing_structure_refinement 'SHELXL-97 (Sheldrick, 1997)'
_computing_structure_solution 'SHELXS-97 (Sheldrick, 1990)'
_diffrn_ambient_temperature 223(2)
_diffrn_detector_area_resol_mean 14.63
_diffrn_measured_fraction_theta_full 0.997
_diffrn_measured_fraction_theta_max 0.997
_diffrn_measurement_device_type 'Rigaku Saturn'
_diffrn_measurement_method \w
_diffrn_radiation_monochromator graphite
_diffrn_radiation_source 'fine-focus sealed tube'
_diffrn_radiation_type MoK\a
_diffrn_radiation_wavelength 0.71075
_diffrn_reflns_av_R_equivalents 0.0954
_diffrn_reflns_av_sigmaI/netI 0.1256
_diffrn_reflns_limit_h_max 16
_diffrn_reflns_limit_h_min -13
_diffrn_reflns_limit_k_max 28
_diffrn_reflns_limit_k_min -30
_diffrn_reflns_limit_l_max 19
_diffrn_reflns_limit_l_min -21
_diffrn_reflns_number 28893
_diffrn_reflns_theta_full 25.50
_diffrn_reflns_theta_max 25.50
_diffrn_reflns_theta_min 3.01
_exptl_absorpt_coefficient_mu 1.011
_exptl_absorpt_correction_T_max 0.888
_exptl_absorpt_correction_T_min 0.568
_exptl_absorpt_correction_type multi-scan
_exptl_absorpt_process_details 'Jacobson, R. (1998) Private communication'
_exptl_crystal_colour orange
_exptl_crystal_density_diffrn 1.253
_exptl_crystal_description prism
_exptl_crystal_F_000 2220
_exptl_crystal_size_max 0.38
_exptl_crystal_size_mid 0.20
_exptl_crystal_size_min 0.12
_refine_diff_density_max 0.479
_refine_diff_density_min -0.657
_refine_diff_density_rms 0.095
_refine_ls_extinction_method none
_refine_ls_goodness_of_fit_ref 1.197
_refine_ls_hydrogen_treatment constr
_refine_ls_matrix_type full
_refine_ls_number_parameters 616
_refine_ls_number_reflns 10410
_refine_ls_number_restraints 5
_refine_ls_restrained_S_all 1.197
_refine_ls_R_factor_all 0.1307
_refine_ls_R_factor_gt 0.0897
_refine_ls_shift/su_max 0.001
_refine_ls_shift/su_mean 0.000
_refine_ls_structure_factor_coef Fsqd
_refine_ls_weighting_details 'calc w=1/[\s^2^(Fo^2^)+(0.0292P)^2^+0.0000P] where P=(Fo^2^+2Fc^2^)/3'
_refine_ls_weighting_scheme calc
_refine_ls_wR_factor_gt 0.1307
_refine_ls_wR_factor_ref 0.1447
_reflns_number_gt 7463
_reflns_number_total 10410
_reflns_threshold_expression >2sigma(I)
_cod_data_source_file ic102529d_si_001_02.cif
_cod_data_source_block complex2
_cod_original_cell_volume 5616.0(9)
_cod_original_sg_symbol_H-M 'P 21/c'
_cod_original_formula_sum 'C56 H76 N5 Nd O2.50 Si2'
_cod_database_code 4324713

loop_
_symmetry_equiv_pos_as_xyz
'x, y, z'
'-x, y+1/2, -z+1/2'
'-x, -y, -z'
'x, -y-1/2, z-1/2'

loop_
_atom_site_label
_atom_site_type_symbol
_atom_site_fract_x
_atom_site_fract_y
_atom_site_fract_z
_atom_site_U_iso_or_equiv
_atom_site_adp_type
_atom_site_occupancy
_atom_site_symmetry_multiplicity
_atom_site_calc_flag
_atom_site_refinement_flags
Nd1 Nd 0.90695(3) 0.694870(15) 0.80064(2) 0.03494(13) Uani 1 1 d .
Si1 Si 0.74813(18) 0.57690(9) 0.76373(13) 0.0493(6) Uani 1 1 d .
Si2 Si 0.95042(19) 0.56814(9) 0.71600(14) 0.0498(6) Uani 1 1 d .
O1 O 1.0830(3) 0.70099(18) 0.8270(3) 0.0386(12) Uani 1 1 d .
O2 O 0.7620(3) 0.74501(18) 0.8013(3) 0.0391(12) Uani 1 1 d .
N1 N 0.9590(4) 0.7848(2) 0.7513(3) 0.0369(14) Uani 1 1 d .
N2 N 0.8397(4) 0.7197(2) 0.6469(3) 0.0394(15) Uani 1 1 d .
N3 N 0.9415(4) 0.7568(2) 0.9209(3) 0.0343(14) Uani 1 1 d .
N4 N 0.9609(4) 0.6508(2) 0.9471(3) 0.0413(15) Uani 1 1 d .
N5 N 0.8642(4) 0.6036(2) 0.7554(3) 0.0385(15) Uani 1 1 d .
C1 C 1.1539(6) 0.7372(3) 0.8545(4) 0.0392(18) Uani 1 1 d .
C2 C 1.2564(5) 0.7240(3) 0.8986(4) 0.0365(17) Uani 1 1 d .
C3 C 1.3179(6) 0.7654(3) 0.9346(4) 0.0415(18) Uani 1 1 d .
H3 H 1.3823 0.7563 0.9672 0.050 Uiso 1 1 calc R
C4 C 1.2924(6) 0.8207(3) 0.9269(4) 0.0416(19) Uani 1 1 d .
C5 C 1.2009(5) 0.8335(3) 0.8759(4) 0.0398(18) Uani 1 1 d .
H5 H 1.1843 0.8697 0.8647 0.048 Uiso 1 1 calc R
C6 C 1.1310(5) 0.7935(3) 0.8401(4) 0.0362(17) Uani 1 1 d .
C7 C 1.0409(5) 0.8126(3) 0.7828(4) 0.0360(17) Uani 1 1 d .
H7 H 1.0418 0.8486 0.7669 0.043 Uiso 1 1 calc R
C8 C 0.8855(5) 0.8100(3) 0.6896(4) 0.0396(17) Uani 1 1 d .
C9 C 0.8660(6) 0.8636(3) 0.6810(4) 0.045(2) Uani 1 1 d .
H9 H 0.8995 0.8874 0.7204 0.055 Uiso 1 1 calc R
C10 C 0.7967(6) 0.8837(3) 0.6143(5) 0.057(2) Uani 1 1 d .
H10 H 0.7840 0.9208 0.6096 0.068 Uiso 1 1 calc R
C11 C 0.7477(7) 0.8502(4) 0.5561(5) 0.060(2) Uani 1 1 d .
H11 H 0.7028 0.8644 0.5110 0.072 Uiso 1 1 calc R
C12 C 0.7635(6) 0.7940(3) 0.5629(4) 0.047(2) Uani 1 1 d .
C13 C 0.7127(6) 0.7576(4) 0.5063(5) 0.056(2) Uani 1 1 d .
H13 H 0.6705 0.7699 0.4587 0.068 Uiso 1 1 calc R
C14 C 0.7249(6) 0.7043(4) 0.5208(4) 0.055(2) Uani 1 1 d .
H14 H 0.6911 0.6793 0.4833 0.066 Uiso 1 1 calc R
C15 C 0.7887(6) 0.6864(3) 0.5928(4) 0.047(2) Uani 1 1 d .
H15 H 0.7950 0.6493 0.6025 0.057 Uiso 1 1 calc R
C16 C 0.8293(5) 0.7739(3) 0.6321(4) 0.0398(18) Uani 1 1 d .
C17 C 1.2961(6) 0.6662(3) 0.9028(4) 0.0405(18) Uani 1 1 d .
C18 C 1.4103(6) 0.6626(3) 0.9450(5) 0.058(2) Uani 1 1 d .
H18A H 1.4187 0.6738 0.9993 0.087 Uiso 1 1 calc R
H18B H 1.4508 0.6858 0.9189 0.087 Uiso 1 1 calc R
H18C H 1.4340 0.6259 0.9434 0.087 Uiso 1 1 calc R
C19 C 1.2849(6) 0.6454(3) 0.8180(5) 0.057(2) Uani 1 1 d .
H19A H 1.3129 0.6094 0.8195 0.085 Uiso 1 1 calc R
H19B H 1.3225 0.6689 0.7900 0.085 Uiso 1 1 calc R
H19C H 1.2122 0.6449 0.7913 0.085 Uiso 1 1 calc R
C20 C 1.2350(6) 0.6307(3) 0.9475(5) 0.062(2) Uani 1 1 d .
H20A H 1.2473 0.6424 1.0018 0.092 Uiso 1 1 calc R
H20B H 1.2573 0.5937 0.9457 0.092 Uiso 1 1 calc R
H20C H 1.1617 0.6333 0.9232 0.092 Uiso 1 1 calc R
C21 C 1.3646(6) 0.8628(3) 0.9748(5) 0.047(2) Uani 1 1 d .
C22 C 1.4780(6) 0.8518(3) 0.9726(5) 0.058(2) Uani 1 1 d .
H22A H 1.4993 0.8175 0.9973 0.086 Uiso 1 1 calc R
H22B H 1.5217 0.8800 1.0008 0.086 Uiso 1 1 calc R
H22C H 1.4846 0.8510 0.9184 0.086 Uiso 1 1 calc R
C23 C 1.3537(6) 0.8597(3) 1.0609(5) 0.057(2) Uani 1 1 d .
H23A H 1.2842 0.8704 1.0636 0.085 Uiso 1 1 calc R
H23B H 1.4035 0.8836 1.0933 0.085 Uiso 1 1 calc R
H23C H 1.3664 0.8232 1.0801 0.085 Uiso 1 1 calc R
C24 C 1.3381(7) 0.9201(3) 0.9429(5) 0.065(3) Uani 1 1 d .
H24A H 1.3370 0.9210 0.8871 0.097 Uiso 1 1 calc R
H24B H 1.3899 0.9449 0.9708 0.097 Uiso 1 1 calc R
H24C H 1.2706 0.9303 0.9508 0.097 Uiso 1 1 calc R
C25 C 0.7418(5) 0.7957(3) 0.8137(4) 0.0365(17) Uani 1 1 d .
C26 C 0.6446(5) 0.8205(3) 0.7789(4) 0.0377(18) Uani 1 1 d .
C27 C 0.6347(6) 0.8749(3) 0.7904(4) 0.0421(19) Uani 1 1 d .
H27 H 0.5718 0.8911 0.7653 0.050 Uiso 1 1 calc R
C28 C 0.7100(6) 0.9078(3) 0.8357(4) 0.0395(18) Uani 1 1 d .
C29 C 0.7991(6) 0.8827(3) 0.8740(4) 0.0409(18) Uani 1 1 d .
H29 H 0.8505 0.9032 0.9074 0.049 Uiso 1 1 calc R
C30 C 0.8174(5) 0.8277(3) 0.8658(4) 0.0345(17) Uani 1 1 d .
C31 C 0.9037(5) 0.8052(3) 0.9218(4) 0.0366(16) Uani 1 1 d .
H31 H 0.9364 0.8276 0.9635 0.044 Uiso 1 1 calc R
C32 C 1.0163(5) 0.7405(3) 0.9890(4) 0.0381(18) Uani 1 1 d .
C33 C 1.0828(6) 0.7735(3) 1.0405(4) 0.0434(19) Uani 1 1 d .
H33 H 1.0848 0.8103 1.0293 0.052 Uiso 1 1 calc R
C34 C 1.1476(6) 0.7531(3) 1.1092(4) 0.052(2) Uani 1 1 d .
H34 H 1.1922 0.7763 1.1435 0.063 Uiso 1 1 calc R
C35 C 1.1466(6) 0.6999(3) 1.1269(4) 0.051(2) Uani 1 1 d .
H35 H 1.1897 0.6869 1.1737 0.062 Uiso 1 1 calc R
C36 C 1.0816(6) 0.6640(3) 1.0756(4) 0.0418(19) Uani 1 1 d .
C37 C 1.0775(7) 0.6087(3) 1.0880(5) 0.056(2) Uani 1 1 d .
H37 H 1.1159 0.5937 1.1351 0.067 Uiso 1 1 calc R
C38 C 1.0192(7) 0.5771(3) 1.0334(5) 0.060(2) Uani 1 1 d .
H38 H 1.0164 0.5400 1.0424 0.072 Uiso 1 1 calc R
C39 C 0.9622(6) 0.5992(3) 0.9628(5) 0.054(2) Uani 1 1 d .
H39 H 0.9231 0.5760 0.9249 0.065 Uiso 1 1 calc R
C40 C 1.0193(5) 0.6841(3) 1.0052(4) 0.0371(17) Uani 1 1 d .
C41 C 0.5518(5) 0.7871(3) 0.7342(4) 0.0424(19) Uani 1 1 d .
C42 C 0.4554(6) 0.8217(3) 0.7037(5) 0.061(2) Uani 1 1 d .
H42A H 0.3970 0.7987 0.6814 0.092 Uiso 1 1 calc R
H42B H 0.4681 0.8460 0.6636 0.092 Uiso 1 1 calc R
H42C H 0.4400 0.8421 0.7470 0.092 Uiso 1 1 calc R
C43 C 0.5242(6) 0.7450(3) 0.7888(4) 0.052(2) Uani 1 1 d .
H43A H 0.5844 0.7230 0.8099 0.079 Uiso 1 1 calc R
H43B H 0.4687 0.7226 0.7598 0.079 Uiso 1 1 calc R
H43C H 0.5017 0.7625 0.8317 0.079 Uiso 1 1 calc R
C44 C 0.5770(6) 0.7598(3) 0.6617(4) 0.054(2) Uani 1 1 d .
H44A H 0.6371 0.7368 0.6783 0.081 Uiso 1 1 calc R
H44B H 0.5917 0.7870 0.6259 0.081 Uiso 1 1 calc R
H44C H 0.5182 0.7385 0.6351 0.081 Uiso 1 1 calc R
C45 C 0.6893(6) 0.9683(3) 0.8445(5) 0.047(2) Uani 1 1 d .
C46 C 0.6584(8) 0.9939(3) 0.7622(6) 0.092(4) Uani 1 1 d .
H46A H 0.6496 1.0323 0.7675 0.138 Uiso 1 1 calc R
H46B H 0.5939 0.9783 0.7333 0.138 Uiso 1 1 calc R
H46C H 0.7124 0.9874 0.7340 0.138 Uiso 1 1 calc R
C47 C 0.6003(7) 0.9742(3) 0.8864(7) 0.089(3) Uani 1 1 d .
H47A H 0.6200 0.9583 0.9384 0.134 Uiso 1 1 calc R
H47B H 0.5393 0.9562 0.8561 0.134 Uiso 1 1 calc R
H47C H 0.5852 1.0119 0.8912 0.134 Uiso 1 1 calc R
C48 C 0.7819(6) 0.9982(3) 0.8932(6) 0.066(3) Uani 1 1 d .
H48A H 0.7983 0.9841 0.9464 0.099 Uiso 1 1 calc R
H48B H 0.7656 1.0360 0.8944 0.099 Uiso 1 1 calc R
H48C H 0.8410 0.9934 0.8698 0.099 Uiso 1 1 calc R
C49 C 1.0289(6) 0.6141(3) 0.6691(5) 0.058(2) Uani 1 1 d .
H49A H 0.9877 0.6262 0.6188 0.087 Uiso 1 1 calc R
H49B H 1.0897 0.5953 0.6610 0.087 Uiso 1 1 calc R
H49C H 1.0504 0.6448 0.7031 0.087 Uiso 1 1 calc R
C50 C 0.8905(8) 0.5200(4) 0.6351(6) 0.092(4) Uani 1 1 d .
H50A H 0.8652 0.4887 0.6577 0.137 Uiso 1 1 calc R
H50B H 0.9421 0.5092 0.6067 0.137 Uiso 1 1 calc R
H50C H 0.8333 0.5375 0.5991 0.137 Uiso 1 1 calc R
C51 C 1.0422(7) 0.5276(4) 0.7922(5) 0.080(3) Uani 1 1 d .
H51A H 1.0680 0.5496 0.8384 0.119 Uiso 1 1 calc R
H51B H 1.0997 0.5156 0.7709 0.119 Uiso 1 1 calc R
H51C H 1.0061 0.4967 0.8067 0.119 Uiso 1 1 calc R
C52 C 0.6965(7) 0.6158(3) 0.8380(5) 0.073(3) Uani 1 1 d .
H52A H 0.7420 0.6111 0.8897 0.109 Uiso 1 1 calc R
H52B H 0.6278 0.6029 0.8389 0.109 Uiso 1 1 calc R
H52C H 0.6930 0.6535 0.8241 0.109 Uiso 1 1 calc R
C53 C 0.7532(7) 0.5055(3) 0.7984(5) 0.069(3) Uani 1 1 d .
H53A H 0.7908 0.4840 0.7680 0.103 Uiso 1 1 calc R
H53B H 0.6833 0.4918 0.7916 0.103 Uiso 1 1 calc R
H53C H 0.7881 0.5039 0.8537 0.103 Uiso 1 1 calc R
C54 C 0.6434(7) 0.5805(4) 0.6707(5) 0.083(3) Uani 1 1 d .
H54A H 0.6313 0.6177 0.6548 0.125 Uiso 1 1 calc R
H54B H 0.5800 0.5651 0.6801 0.125 Uiso 1 1 calc R
H54C H 0.6647 0.5606 0.6294 0.125 Uiso 1 1 calc R
O3 O 0.5708(17) 0.5110(9) 0.0426(16) 0.150(8) Uiso 0.50 1 d PD
C55 C 0.567(3) 0.4934(16) -0.038(2) 0.176(17) Uiso 0.50 1 d PD
C56 C 0.467(3) 0.4620(12) -0.0541(16) 0.127(11) Uiso 0.50 1 d PD
C57 C 0.405(2) 0.4703(11) 0.0061(17) 0.123(10) Uiso 0.50 1 d PD
C58 C 0.475(2) 0.5017(11) 0.0683(16) 0.111(10) Uiso 0.50 1 d PD

loop_
_atom_site_aniso_label
_atom_site_aniso_U_11
_atom_site_aniso_U_22
_atom_site_aniso_U_33
_atom_site_aniso_U_23
_atom_site_aniso_U_13
_atom_site_aniso_U_12
Nd1 0.0333(2) 0.0362(2) 0.0335(2) -0.0025(2) 0.00387(16) -0.0014(2)
Si1 0.0481(15) 0.0457(13) 0.0499(14) 0.0023(11) 0.0025(11) -0.0074(11)
Si2 0.0569(16) 0.0436(13) 0.0489(14) -0.0085(11) 0.0120(12) -0.0042(11)
O1 0.027(3) 0.038(3) 0.046(3) -0.005(2) -0.001(2) -0.004(2)
O2 0.034(3) 0.043(3) 0.037(3) -0.003(2) 0.002(2) 0.000(2)
N1 0.029(3) 0.042(3) 0.036(3) -0.002(3) -0.001(3) -0.001(3)
N2 0.037(4) 0.050(4) 0.029(3) -0.005(3) 0.004(3) -0.003(3)
N3 0.033(3) 0.038(3) 0.028(3) -0.001(3) -0.001(3) 0.001(3)
N4 0.039(4) 0.044(4) 0.040(4) -0.002(3) 0.008(3) 0.002(3)
N5 0.037(4) 0.038(3) 0.039(4) -0.001(3) 0.007(3) 0.002(3)
C1 0.045(5) 0.037(4) 0.037(4) -0.009(4) 0.011(4) -0.004(4)
C2 0.035(5) 0.036(4) 0.035(4) -0.003(3) 0.002(3) 0.005(3)
C3 0.038(5) 0.037(4) 0.047(5) 0.001(4) 0.004(4) 0.003(3)
C4 0.042(5) 0.041(4) 0.037(4) -0.004(4) 0.000(4) -0.003(3)
C5 0.038(5) 0.038(4) 0.043(5) -0.001(4) 0.007(4) 0.002(3)
C6 0.031(4) 0.042(4) 0.032(4) 0.002(3) 0.000(3) 0.001(3)
C7 0.033(4) 0.032(4) 0.044(4) 0.001(4) 0.012(4) 0.000(3)
C8 0.032(4) 0.049(5) 0.039(4) 0.012(4) 0.011(3) -0.001(4)
C9 0.039(5) 0.047(5) 0.046(5) 0.017(4) 0.002(4) 0.003(4)
C10 0.057(6) 0.055(5) 0.054(6) 0.021(5) 0.004(5) 0.009(4)
C11 0.055(6) 0.080(7) 0.042(5) 0.019(5) 0.004(4) 0.010(5)
C12 0.043(5) 0.064(6) 0.033(4) 0.002(4) 0.009(4) -0.008(4)
C13 0.041(5) 0.092(7) 0.034(5) 0.005(5) 0.005(4) -0.001(5)
C14 0.043(5) 0.091(7) 0.032(4) -0.018(5) 0.008(4) -0.012(5)
C15 0.044(5) 0.059(5) 0.039(4) -0.010(4) 0.008(4) -0.012(4)
C16 0.029(4) 0.062(5) 0.028(4) 0.001(4) 0.006(3) 0.005(4)
C17 0.039(5) 0.030(4) 0.051(5) 0.000(4) 0.006(4) 0.007(3)
C18 0.043(5) 0.048(5) 0.076(6) 0.003(5) -0.003(5) 0.009(4)
C19 0.052(6) 0.046(5) 0.073(6) -0.013(5) 0.015(5) 0.010(4)
C20 0.064(6) 0.043(5) 0.081(7) 0.017(5) 0.025(5) 0.011(4)
C21 0.041(5) 0.038(4) 0.053(5) -0.005(4) -0.005(4) 0.003(4)
C22 0.040(5) 0.050(5) 0.077(6) -0.006(5) 0.001(5) -0.004(4)
C23 0.048(5) 0.057(5) 0.060(6) -0.016(5) 0.001(4) -0.001(4)
C24 0.067(6) 0.037(4) 0.073(6) -0.003(5) -0.020(5) -0.004(4)
C25 0.035(4) 0.044(5) 0.031(4) 0.005(4) 0.008(3) -0.006(3)
C26 0.034(4) 0.042(4) 0.035(4) 0.003(3) 0.003(3) 0.001(3)
C27 0.034(5) 0.053(5) 0.037(4) 0.005(4) 0.004(4) 0.004(4)
C28 0.036(5) 0.041(4) 0.042(4) 0.006(4) 0.011(4) 0.005(4)
C29 0.039(5) 0.037(4) 0.049(5) 0.004(4) 0.013(4) -0.007(3)
C30 0.029(4) 0.031(4) 0.041(4) 0.001(3) 0.002(3) 0.002(3)
C31 0.030(4) 0.040(4) 0.037(4) 0.002(4) 0.003(3) -0.008(4)
C32 0.032(4) 0.051(5) 0.031(4) -0.002(4) 0.006(3) 0.002(4)
C33 0.041(5) 0.046(5) 0.038(4) 0.000(4) -0.003(4) 0.006(4)
C34 0.047(5) 0.060(5) 0.042(5) -0.007(4) -0.004(4) 0.006(4)
C35 0.048(5) 0.072(6) 0.034(4) -0.001(5) 0.007(4) 0.011(5)
C36 0.039(5) 0.056(5) 0.029(4) 0.001(4) 0.006(4) 0.007(4)
C37 0.077(7) 0.050(5) 0.042(5) 0.007(4) 0.014(5) 0.012(5)
C38 0.081(7) 0.042(5) 0.057(6) 0.008(5) 0.015(5) 0.010(5)
C39 0.060(6) 0.041(5) 0.059(6) 0.003(4) 0.010(5) -0.004(4)
C40 0.036(4) 0.044(5) 0.032(4) -0.002(4) 0.010(3) 0.003(3)
C41 0.030(4) 0.053(5) 0.043(4) -0.001(4) 0.006(4) -0.001(3)
C42 0.040(5) 0.073(6) 0.064(6) -0.006(5) -0.004(4) 0.002(4)
C43 0.035(5) 0.067(6) 0.051(5) -0.004(4) -0.001(4) -0.022(4)
C44 0.031(5) 0.084(6) 0.043(5) -0.009(4) 0.000(4) -0.004(4)
C45 0.052(5) 0.037(4) 0.052(5) 0.004(4) 0.008(4) 0.003(4)
C46 0.114(9) 0.055(6) 0.095(8) 0.028(6) 0.000(7) 0.008(6)
C47 0.085(8) 0.048(6) 0.147(10) -0.014(6) 0.053(8) 0.010(5)
C48 0.060(6) 0.037(5) 0.100(7) -0.008(5) 0.016(6) -0.003(4)
C49 0.057(6) 0.065(6) 0.052(5) -0.003(5) 0.014(5) 0.002(4)
C50 0.100(9) 0.088(7) 0.091(8) -0.049(6) 0.031(7) -0.042(6)
C51 0.098(8) 0.066(6) 0.084(7) 0.018(6) 0.042(6) 0.031(6)
C52 0.061(6) 0.067(6) 0.099(8) -0.003(6) 0.035(6) -0.001(5)
C53 0.078(7) 0.051(5) 0.082(7) 0.010(5) 0.025(6) -0.001(5)
C54 0.057(6) 0.113(8) 0.065(6) 0.025(6) -0.014(5) -0.035(6)

loop_
_atom_type_symbol
_atom_type_description
_atom_type_scat_dispersion_real
_atom_type_scat_dispersion_imag
_atom_type_scat_source
C C 0.0033 0.0016 'International Tables Vol C Tables 4.2.6.8 and 6.1.1.4'
H H 0.0000 0.0000 'International Tables Vol C Tables 4.2.6.8 and 6.1.1.4'
N N 0.0061 0.0033 'International Tables Vol C Tables 4.2.6.8 and 6.1.1.4'
O O 0.0106 0.0060 'International Tables Vol C Tables 4.2.6.8 and 6.1.1.4'
Nd Nd -0.1943 3.0179 'International Tables Vol C Tables 4.2.6.8 and 6.1.1.4'
Si Si 0.0817 0.0704 'International Tables Vol C Tables 4.2.6.8 and 6.1.1.4'

loop_
_geom_angle_atom_site_label_1
_geom_angle_atom_site_label_2
_geom_angle_atom_site_label_3
_geom_angle
_geom_angle_site_symmetry_1
_geom_angle_site_symmetry_3
O1 Nd1 O2 141.52(16) . .
O1 Nd1 N5 106.27(17) . .
O2 Nd1 N5 112.20(17) . .
O1 Nd1 N1 70.47(17) . .
O2 Nd1 N1 79.29(17) . .
N5 Nd1 N1 140.65(18) . .
O1 Nd1 N3 79.08(17) . .
O2 Nd1 N3 70.18(16) . .
N5 Nd1 N3 144.61(18) . .
N1 Nd1 N3 74.57(17) . .
O1 Nd1 N2 106.02(17) . .
O2 Nd1 N2 78.04(17) . .
N5 Nd1 N2 83.81(18) . .
N1 Nd1 N2 61.12(17) . .
N3 Nd1 N2 129.24(18) . .
O1 Nd1 N4 78.47(17) . .
O2 Nd1 N4 104.85(17) . .
N5 Nd1 N4 85.37(18) . .
N1 Nd1 N4 129.58(18) . .
N3 Nd1 N4 61.00(18) . .
N2 Nd1 N4 169.08(18) . .
N5 Si1 C52 109.6(3) . .
N5 Si1 C53 115.5(4) . .
C52 Si1 C53 105.1(4) . .
N5 Si1 C54 114.1(4) . .
C52 Si1 C54 104.9(5) . .
C53 Si1 C54 106.8(4) . .
N5 Si2 C49 110.5(3) . .
N5 Si2 C51 112.3(3) . .
C49 Si2 C51 107.8(4) . .
N5 Si2 C50 115.1(4) . .
C49 Si2 C50 104.2(4) . .
C51 Si2 C50 106.4(5) . .
C1 O1 Nd1 137.3(4) . .
C25 O2 Nd1 136.4(4) . .
C7 N1 C8 116.5(6) . .
C7 N1 Nd1 126.2(5) . .
C8 N1 Nd1 116.8(4) . .
C15 N2 C16 118.1(6) . .
C15 N2 Nd1 124.3(5) . .
C16 N2 Nd1 114.0(4) . .
C31 N3 C32 116.7(6) . .
C31 N3 Nd1 124.7(4) . .
C32 N3 Nd1 118.2(4) . .
C39 N4 C40 116.8(6) . .
C39 N4 Nd1 125.3(5) . .
C40 N4 Nd1 115.1(4) . .
Si2 N5 Si1 121.9(3) . .
Si2 N5 Nd1 119.2(3) . .
Si1 N5 Nd1 118.9(3) . .
O1 C1 C2 123.2(6) . .
O1 C1 C6 120.0(6) . .
C2 C1 C6 116.7(6) . .
C3 C2 C1 117.5(6) . .
C3 C2 C17 121.6(6) . .
C1 C2 C17 120.9(6) . .
C2 C3 C4 125.7(7) . .
C2 C3 H3 117.2 . .
C4 C3 H3 117.2 . .
C5 C4 C3 116.4(6) . .
C5 C4 C21 123.0(6) . .
C3 C4 C21 120.5(6) . .
C4 C5 C6 121.3(7) . .
C4 C5 H5 119.3 . .
C6 C5 H5 119.3 . .
C5 C6 C1 121.3(6) . .
C5 C6 C7 115.4(6) . .
C1 C6 C7 123.0(6) . .
N1 C7 C6 126.3(7) . .
N1 C7 H7 116.8 . .
C6 C7 H7 116.8 . .
C9 C8 N1 126.6(7) . .
C9 C8 C16 119.0(7) . .
N1 C8 C16 114.4(6) . .
C8 C9 C10 121.0(8) . .
C8 C9 H9 119.5 . .
C10 C9 H9 119.5 . .
C11 C10 C9 120.7(8) . .
C11 C10 H10 119.6 . .
C9 C10 H10 119.6 . .
C10 C11 C12 120.6(8) . .
C10 C11 H11 119.7 . .
C12 C11 H11 119.7 . .
C13 C12 C16 118.6(8) . .
C13 C12 C11 123.1(8) . .
C16 C12 C11 118.2(7) . .
C14 C13 C12 119.2(8) . .
C14 C13 H13 120.4 . .
C12 C13 H13 120.4 . .
C13 C14 C15 119.8(8) . .
C13 C14 H14 120.1 . .
C15 C14 H14 120.1 . .
N2 C15 C14 122.6(8) . .
N2 C15 H15 118.7 . .
C14 C15 H15 118.7 . .
N2 C16 C12 121.7(7) . .
N2 C16 C8 118.3(6) . .
C12 C16 C8 120.1(7) . .
C18 C17 C20 107.7(6) . .
C18 C17 C2 111.7(6) . .
C20 C17 C2 110.7(6) . .
C18 C17 C19 108.1(6) . .
C20 C17 C19 110.4(6) . .
C2 C17 C19 108.2(6) . .
C17 C18 H18A 109.5 . .
C17 C18 H18B 109.5 . .
H18A C18 H18B 109.5 . .
C17 C18 H18C 109.5 . .
H18A C18 H18C 109.5 . .
H18B C18 H18C 109.5 . .
C17 C19 H19A 109.5 . .
C17 C19 H19B 109.5 . .
H19A C19 H19B 109.5 . .
C17 C19 H19C 109.5 . .
H19A C19 H19C 109.5 . .
H19B C19 H19C 109.5 . .
C17 C20 H20A 109.5 . .
C17 C20 H20B 109.5 . .
H20A C20 H20B 109.5 . .
C17 C20 H20C 109.5 . .
H20A C20 H20C 109.5 . .
H20B C20 H20C 109.5 . .
C4 C21 C22 111.0(6) . .
C4 C21 C24 112.0(6) . .
C22 C21 C24 107.4(7) . .
C4 C21 C23 108.1(6) . .
C22 C21 C23 108.9(6) . .
C24 C21 C23 109.4(7) . .
C21 C22 H22A 109.5 . .
C21 C22 H22B 109.5 . .
H22A C22 H22B 109.5 . .
C21 C22 H22C 109.5 . .
H22A C22 H22C 109.5 . .
H22B C22 H22C 109.5 . .
C21 C23 H23A 109.5 . .
C21 C23 H23B 109.5 . .
H23A C23 H23B 109.5 . .
C21 C23 H23C 109.5 . .
H23A C23 H23C 109.5 . .
H23B C23 H23C 109.5 . .
C21 C24 H24A 109.5 . .
C21 C24 H24B 109.5 . .
H24A C24 H24B 109.5 . .
C21 C24 H24C 109.5 . .
H24A C24 H24C 109.5 . .
H24B C24 H24C 109.5 . .
O2 C25 C30 119.9(6) . .
O2 C25 C26 122.7(6) . .
C30 C25 C26 117.3(6) . .
C27 C26 C25 117.9(7) . .
C27 C26 C41 120.8(6) . .
C25 C26 C41 121.2(6) . .
C26 C27 C28 125.6(7) . .
C26 C27 H27 117.2 . .
C28 C27 H27 117.2 . .
C29 C28 C27 115.7(7) . .
C29 C28 C45 123.5(7) . .
C27 C28 C45 120.7(7) . .
C28 C29 C30 123.2(7) . .
C28 C29 H29 118.4 . .
C30 C29 H29 118.4 . .
C29 C30 C25 119.7(6) . .
C29 C30 C31 116.2(6) . .
C25 C30 C31 123.1(6) . .
N3 C31 C30 126.8(6) . .
N3 C31 H31 116.6 . .
C30 C31 H31 116.6 . .
C33 C32 N3 126.4(7) . .
C33 C32 C40 118.2(6) . .
N3 C32 C40 115.4(6) . .
C32 C33 C34 121.1(7) . .
C32 C33 H33 119.5 . .
C34 C33 H33 119.5 . .
C35 C34 C33 120.8(8) . .
C35 C34 H34 119.6 . .
C33 C34 H34 119.6 . .
C34 C35 C36 120.7(7) . .
C34 C35 H35 119.7 . .
C36 C35 H35 119.7 . .
C37 C36 C40 116.8(7) . .
C37 C36 C35 124.6(7) . .
C40 C36 C35 118.6(7) . .
C38 C37 C36 120.5(8) . .
C38 C37 H37 119.7 . .
C36 C37 H37 119.7 . .
C37 C38 C39 120.1(8) . .
C37 C38 H38 120.0 . .
C39 C38 H38 120.0 . .
N4 C39 C38 123.1(8) . .
N4 C39 H39 118.5 . .
C38 C39 H39 118.5 . .
N4 C40 C36 122.6(7) . .
N4 C40 C32 117.0(6) . .
C36 C40 C32 120.4(7) . .
C43 C41 C42 107.7(6) . .
C43 C41 C44 109.8(6) . .
C42 C41 C44 106.5(6) . .
C43 C41 C26 109.6(6) . .
C42 C41 C26 112.2(6) . .
C44 C41 C26 110.9(6) . .
C41 C42 H42A 109.5 . .
C41 C42 H42B 109.5 . .
H42A C42 H42B 109.5 . .
C41 C42 H42C 109.5 . .
H42A C42 H42C 109.5 . .
H42B C42 H42C 109.5 . .
C41 C43 H43A 109.5 . .
C41 C43 H43B 109.5 . .
H43A C43 H43B 109.5 . .
C41 C43 H43C 109.5 . .
H43A C43 H43C 109.5 . .
H43B C43 H43C 109.5 . .
C41 C44 H44A 109.5 . .
C41 C44 H44B 109.5 . .
H44A C44 H44B 109.5 . .
C41 C44 H44C 109.5 . .
H44A C44 H44C 109.5 . .
H44B C44 H44C 109.5 . .
C48 C45 C47 107.4(7) . .
C48 C45 C46 109.0(7) . .
C47 C45 C46 109.5(8) . .
C48 C45 C28 113.2(6) . .
C47 C45 C28 108.4(6) . .
C46 C45 C28 109.2(7) . .
C45 C46 H46A 109.5 . .
C45 C46 H46B 109.5 . .
H46A C46 H46B 109.5 . .
C45 C46 H46C 109.5 . .
H46A C46 H46C 109.5 . .
H46B C46 H46C 109.5 . .
C45 C47 H47A 109.5 . .
C45 C47 H47B 109.5 . .
H47A C47 H47B 109.5 . .
C45 C47 H47C 109.5 . .
H47A C47 H47C 109.5 . .
H47B C47 H47C 109.5 . .
C45 C48 H48A 109.5 . .
C45 C48 H48B 109.5 . .
H48A C48 H48B 109.5 . .
C45 C48 H48C 109.5 . .
H48A C48 H48C 109.5 . .
H48B C48 H48C 109.5 . .
Si2 C49 H49A 109.5 . .
Si2 C49 H49B 109.5 . .
H49A C49 H49B 109.5 . .
Si2 C49 H49C 109.5 . .
H49A C49 H49C 109.5 . .
H49B C49 H49C 109.5 . .
Si2 C50 H50A 109.5 . .
Si2 C50 H50B 109.5 . .
H50A C50 H50B 109.5 . .
Si2 C50 H50C 109.5 . .
H50A C50 H50C 109.5 . .
H50B C50 H50C 109.5 . .
Si2 C51 H51A 109.5 . .
Si2 C51 H51B 109.5 . .
H51A C51 H51B 109.5 . .
Si2 C51 H51C 109.5 . .
H51A C51 H51C 109.5 . .
H51B C51 H51C 109.5 . .
Si1 C52 H52A 109.5 . .
Si1 C52 H52B 109.5 . .
H52A C52 H52B 109.5 . .
Si1 C52 H52C 109.5 . .
H52A C52 H52C 109.5 . .
H52B C52 H52C 109.5 . .
Si1 C53 H53A 109.5 . .
Si1 C53 H53B 109.5 . .
H53A C53 H53B 109.5 . .
Si1 C53 H53C 109.5 . .
H53A C53 H53C 109.5 . .
H53B C53 H53C 109.5 . .
Si1 C54 H54A 109.5 . .
Si1 C54 H54B 109.5 . .
H54A C54 H54B 109.5 . .
Si1 C54 H54C 109.5 . .
H54A C54 H54C 109.5 . .
H54B C54 H54C 109.5 . .
C56 O3 C57 98(3) 3_665 3_665
C56 O3 C55 123(4) 3_665 .
C57 O3 C55 48(2) 3_665 .
C56 O3 C58 59(3) 3_665 .
C57 O3 C58 138(3) 3_665 .
C55 O3 C58 113.7(19) . .
C56 O3 C55 56(2) 3_665 3_665
C57 O3 C55 118(3) 3_665 3_665
C55 O3 C55 97(2) . 3_665
C58 O3 C55 20.8(18) . 3_665
C56 O3 C58 107(3) 3_665 3_665
C57 O3 C58 50.3(17) 3_665 3_665
C55 O3 C58 17(2) . 3_665
C58 O3 C58 100.8(17) . 3_665
C55 O3 C58 82.0(17) 3_665 3_665
C58 C55 C57 112(6) 3_665 3_665
C58 C55 O3 123(5) 3_665 .
C57 C55 O3 47.7(18) 3_665 .
C58 C55 C56 55(3) 3_665 .
C57 C55 C56 136(4) 3_665 .
O3 C55 C56 100(2) . .
C58 C55 O3 50(3) 3_665 3_665
C57 C55 O3 108(3) 3_665 3_665
O3 C55 O3 83(2) . 3_665
C56 C55 O3 29.3(14) . 3_665
O3 C56 C58 84(3) 3_665 3_665
O3 C56 C57 46(2) 3_665 .
C58 C56 C57 120(2) 3_665 .
O3 C56 C55 94(3) 3_665 .
C58 C56 C55 27(2) 3_665 .
C57 C56 C55 113(2) . .
O3 C57 C55 85(3) 3_665 3_665
O3 C57 C58 96(2) 3_665 .
C55 C57 C58 25(3) 3_665 .
O3 C57 C56 36.1(17) 3_665 .
C55 C57 C56 107(2) 3_665 .
C58 C57 C56 104(2) . .
C55 C58 C56 98(5) 3_665 3_665
C55 C58 O3 109(4) 3_665 .
C56 C58 O3 37.1(16) 3_665 .
C55 C58 C57 43(4) 3_665 .
C56 C58 C57 123(3) 3_665 .
O3 C58 C57 107.8(19) . .
C55 C58 O3 40(4) 3_665 3_665
C56 C58 O3 89(2) 3_665 3_665
O3 C58 O3 79.2(17) . 3_665
C57 C58 O3 34.2(12) . 3_665

loop_
_geom_bond_atom_site_label_1
_geom_bond_atom_site_label_2
_geom_bond_distance
_geom_bond_site_symmetry_2
Nd1 O1 2.280(4) .
Nd1 O2 2.295(5) .
Nd1 N5 2.433(5) .
Nd1 N1 2.553(6) .
Nd1 N3 2.561(5) .
Nd1 N2 2.698(6) .
Nd1 N4 2.723(6) .
Si1 N5 1.714(6) .
Si1 C52 1.869(8) .
Si1 C53 1.877(8) .
Si1 C54 1.882(8) .
Si2 N5 1.709(6) .
Si2 C49 1.859(8) .
Si2 C51 1.879(9) .
Si2 C50 1.885(8) .
O1 C1 1.313(8) .
O2 C25 1.320(8) .
N1 C7 1.299(8) .
N1 C8 1.422(8) .
N2 C15 1.321(8) .
N2 C16 1.378(9) .
N3 C31 1.307(8) .
N3 C32 1.422(8) .
N4 C39 1.316(8) .
N4 C40 1.398(8) .
C1 C2 1.439(9) .
C1 C6 1.447(9) .
C2 C3 1.375(9) .
C2 C17 1.532(9) .
C3 C4 1.419(9) .
C3 H3 0.9400 .
C4 C5 1.369(9) .
C4 C21 1.533(9) .
C5 C6 1.406(9) .
C5 H5 0.9400 .
C6 C7 1.453(9) .
C7 H7 0.9400 .
C8 C9 1.365(9) .
C8 C16 1.425(10) .
C9 C10 1.401(10) .
C9 H9 0.9400 .
C10 C11 1.361(11) .
C10 H10 0.9400 .
C11 C12 1.417(11) .
C11 H11 0.9400 .
C12 C13 1.397(10) .
C12 C16 1.410(10) .
C13 C14 1.356(11) .
C13 H13 0.9400 .
C14 C15 1.417(10) .
C14 H14 0.9400 .
C15 H15 0.9400 .
C17 C18 1.527(10) .
C17 C20 1.528(10) .
C17 C19 1.542(10) .
C18 H18A 0.9700 .
C18 H18B 0.9700 .
C18 H18C 0.9700 .
C19 H19A 0.9700 .
C19 H19B 0.9700 .
C19 H19C 0.9700 .
C20 H20A 0.9700 .
C20 H20B 0.9700 .
C20 H20C 0.9700 .
C21 C22 1.537(10) .
C21 C24 1.544(9) .
C21 C23 1.545(10) .
C22 H22A 0.9700 .
C22 H22B 0.9700 .
C22 H22C 0.9700 .
C23 H23A 0.9700 .
C23 H23B 0.9700 .
C23 H23C 0.9700 .
C24 H24A 0.9700 .
C24 H24B 0.9700 .
C24 H24C 0.9700 .
C25 C30 1.433(9) .
C25 C26 1.434(9) .
C26 C27 1.383(9) .
C26 C41 1.542(9) .
C27 C28 1.392(9) .
C27 H27 0.9400 .
C28 C29 1.369(9) .
C28 C45 1.546(9) .
C29 C30 1.405(9) .
C29 H29 0.9400 .
C30 C31 1.439(9) .
C31 H31 0.9400 .
C32 C33 1.378(9) .
C32 C40 1.434(9) .
C33 C34 1.402(9) .
C33 H33 0.9400 .
C34 C35 1.363(10) .
C34 H34 0.9400 .
C35 C36 1.411(10) .
C35 H35 0.9400 .
C36 C37 1.397(10) .
C36 C40 1.407(9) .
C37 C38 1.339(11) .
C37 H37 0.9400 .
C38 C39 1.402(10) .
C38 H38 0.9400 .
C39 H39 0.9400 .
C41 C43 1.518(10) .
C41 C42 1.533(10) .
C41 C44 1.539(10) .
C42 H42A 0.9700 .
C42 H42B 0.9700 .
C42 H42C 0.9700 .
C43 H43A 0.9700 .
C43 H43B 0.9700 .
C43 H43C 0.9700 .
C44 H44A 0.9700 .
C44 H44B 0.9700 .
C44 H44C 0.9700 .
C45 C48 1.520(10) .
C45 C47 1.530(11) .
C45 C46 1.540(11) .
C46 H46A 0.9700 .
C46 H46B 0.9700 .
C46 H46C 0.9700 .
C47 H47A 0.9700 .
C47 H47B 0.9700 .
C47 H47C 0.9700 .
C48 H48A 0.9700 .
C48 H48B 0.9700 .
C48 H48C 0.9700 .
C49 H49A 0.9700 .
C49 H49B 0.9700 .
C49 H49C 0.9700 .
C50 H50A 0.9700 .
C50 H50B 0.9700 .
C50 H50C 0.9700 .
C51 H51A 0.9700 .
C51 H51B 0.9700 .
C51 H51C 0.9700 .
C52 H52A 0.9700 .
C52 H52B 0.9700 .
C52 H52C 0.9700 .
C53 H53A 0.9700 .
C53 H53B 0.9700 .
C53 H53C 0.9700 .
C54 H54A 0.9700 .
C54 H54B 0.9700 .
C54 H54C 0.9700 .
O3 C56 0.89(3) 3_665
O3 C57 1.08(3) 3_665
O3 C55 1.458(18) .
O3 C58 1.463(17) .
O3 C55 1.81(4) 3_665
O3 C58 1.92(4) 3_665
C55 C58 0.68(5) 3_665
C55 C57 1.08(4) 3_665
C55 C56 1.510(19) .
C55 O3 1.81(4) 3_665
C56 O3 0.89(3) 3_665
C56 C58 1.25(4) 3_665
C56 C57 1.491(18) .
C57 O3 1.08(3) 3_665
C57 C55 1.08(4) 3_665
C57 C58 1.481(19) .
C58 C55 0.68(5) 3_665
C58 C56 1.25(4) 3_665
C58 O3 1.92(4) 3_665

loop_
_geom_torsion_atom_site_label_1
_geom_torsion_atom_site_label_2
_geom_torsion_atom_site_label_3
_geom_torsion_atom_site_label_4
_geom_torsion
_geom_torsion_site_symmetry_1
_geom_torsion_site_symmetry_4
O2 Nd1 O1 C1 3.6(8) . .
N5 Nd1 O1 C1 -177.5(6) . .
N1 Nd1 O1 C1 43.8(6) . .
N3 Nd1 O1 C1 -33.5(6) . .
N2 Nd1 O1 C1 94.4(7) . .
N4 Nd1 O1 C1 -95.9(7) . .
O1 Nd1 O2 C25 5.6(7) . .
N5 Nd1 O2 C25 -173.3(6) . .
N1 Nd1 O2 C25 -32.7(6) . .
N3 Nd1 O2 C25 44.7(6) . .
N2 Nd1 O2 C25 -95.1(6) . .
N4 Nd1 O2 C25 95.7(6) . .
O1 Nd1 N1 C7 -32.4(5) . .
O2 Nd1 N1 C7 123.4(6) . .
N5 Nd1 N1 C7 -124.5(5) . .
N3 Nd1 N1 C7 51.2(5) . .
N2 Nd1 N1 C7 -154.4(6) . .
N4 Nd1 N1 C7 22.9(7) . .
O1 Nd1 N1 C8 155.8(5) . .
O2 Nd1 N1 C8 -48.3(5) . .
N5 Nd1 N1 C8 63.8(6) . .
N3 Nd1 N1 C8 -120.5(5) . .
N2 Nd1 N1 C8 33.8(4) . .
N4 Nd1 N1 C8 -148.8(4) . .
O1 Nd1 N2 C15 117.4(6) . .
O2 Nd1 N2 C15 -102.1(6) . .
N5 Nd1 N2 C15 12.2(6) . .
N1 Nd1 N2 C15 173.6(6) . .
N3 Nd1 N2 C15 -153.8(5) . .
N4 Nd1 N2 C15 4.4(13) . .
O1 Nd1 N2 C16 -84.4(5) . .
O2 Nd1 N2 C16 56.1(5) . .
N5 Nd1 N2 C16 170.4(5) . .
N1 Nd1 N2 C16 -28.1(4) . .
N3 Nd1 N2 C16 4.5(6) . .
N4 Nd1 N2 C16 162.7(8) . .
O1 Nd1 N3 C31 121.5(5) . .
O2 Nd1 N3 C31 -35.0(5) . .
N5 Nd1 N3 C31 -135.7(5) . .
N1 Nd1 N3 C31 48.9(5) . .
N2 Nd1 N3 C31 19.6(6) . .
N4 Nd1 N3 C31 -155.7(6) . .
O1 Nd1 N3 C32 -50.9(5) . .
O2 Nd1 N3 C32 152.7(5) . .
N5 Nd1 N3 C32 51.9(6) . .
N1 Nd1 N3 C32 -123.4(5) . .
N2 Nd1 N3 C32 -152.7(4) . .
N4 Nd1 N3 C32 31.9(4) . .
O1 Nd1 N4 C39 -102.6(6) . .
O2 Nd1 N4 C39 116.8(6) . .
N5 Nd1 N4 C39 5.1(6) . .
N1 Nd1 N4 C39 -154.9(6) . .
N3 Nd1 N4 C39 173.6(7) . .
N2 Nd1 N4 C39 12.8(13) . .
O1 Nd1 N4 C40 57.7(5) . .
O2 Nd1 N4 C40 -82.8(5) . .
N5 Nd1 N4 C40 165.4(5) . .
N1 Nd1 N4 C40 5.4(6) . .
N3 Nd1 N4 C40 -26.1(4) . .
N2 Nd1 N4 C40 173.1(8) . .
C49 Si2 N5 Si1 151.1(4) . .
C51 Si2 N5 Si1 -88.5(5) . .
C50 Si2 N5 Si1 33.4(6) . .
C49 Si2 N5 Nd1 -28.7(4) . .
C51 Si2 N5 Nd1 91.7(4) . .
C50 Si2 N5 Nd1 -146.4(4) . .
C52 Si1 N5 Si2 160.7(4) . .
C53 Si1 N5 Si2 42.3(5) . .
C54 Si1 N5 Si2 -82.0(5) . .
C52 Si1 N5 Nd1 -19.5(5) . .
C53 Si1 N5 Nd1 -137.9(4) . .
C54 Si1 N5 Nd1 97.8(5) . .
O1 Nd1 N5 Si2 -23.4(4) . .
O2 Nd1 N5 Si2 155.9(3) . .
N1 Nd1 N5 Si2 55.4(5) . .
N3 Nd1 N5 Si2 -117.5(3) . .
N2 Nd1 N5 Si2 81.5(3) . .
N4 Nd1 N5 Si2 -100.0(3) . .
O1 Nd1 N5 Si1 156.7(3) . .
O2 Nd1 N5 Si1 -24.0(4) . .
N1 Nd1 N5 Si1 -124.4(3) . .
N3 Nd1 N5 Si1 62.7(5) . .
N2 Nd1 N5 Si1 -98.4(3) . .
N4 Nd1 N5 Si1 80.2(3) . .
Nd1 O1 C1 C2 149.6(5) . .
Nd1 O1 C1 C6 -31.4(10) . .
O1 C1 C2 C3 -170.0(7) . .
C6 C1 C2 C3 10.9(10) . .
O1 C1 C2 C17 11.7(11) . .
C6 C1 C2 C17 -167.4(6) . .
C1 C2 C3 C4 -5.7(11) . .
C17 C2 C3 C4 172.6(7) . .
C2 C3 C4 C5 -3.4(11) . .
C2 C3 C4 C21 175.8(7) . .
C3 C4 C5 C6 6.7(11) . .
C21 C4 C5 C6 -172.5(7) . .
C4 C5 C6 C1 -1.1(11) . .
C4 C5 C6 C7 -175.4(7) . .
O1 C1 C6 C5 172.9(6) . .
C2 C1 C6 C5 -8.0(10) . .
O1 C1 C6 C7 -13.2(10) . .
C2 C1 C6 C7 165.9(6) . .
C8 N1 C7 C6 -172.8(6) . .
Nd1 N1 C7 C6 15.4(10) . .
C5 C6 C7 N1 -168.8(7) . .
C1 C6 C7 N1 16.9(11) . .
C7 N1 C8 C9 -29.8(10) . .
Nd1 N1 C8 C9 142.8(6) . .
C7 N1 C8 C16 149.5(6) . .
Nd1 N1 C8 C16 -37.9(7) . .
N1 C8 C9 C10 175.2(7) . .
C16 C8 C9 C10 -4.0(11) . .
C8 C9 C10 C11 -0.4(12) . .
C9 C10 C11 C12 1.7(13) . .
C10 C11 C12 C13 177.9(8) . .
C10 C11 C12 C16 1.5(12) . .
C16 C12 C13 C14 2.6(11) . .
C11 C12 C13 C14 -173.8(7) . .
C12 C13 C14 C15 -0.1(12) . .
C16 N2 C15 C14 0.4(10) . .
Nd1 N2 C15 C14 157.9(5) . .
C13 C14 C15 N2 -1.5(12) . .
C15 N2 C16 C12 2.2(10) . .
Nd1 N2 C16 C12 -157.5(5) . .
C15 N2 C16 C8 -179.0(6) . .
Nd1 N2 C16 C8 21.3(8) . .
C13 C12 C16 N2 -3.7(11) . .
C11 C12 C16 N2 172.8(7) . .
C13 C12 C16 C8 177.5(7) . .
C11 C12 C16 C8 -5.9(11) . .
C9 C8 C16 N2 -171.5(6) . .
N1 C8 C16 N2 9.1(9) . .
C9 C8 C16 C12 7.2(10) . .
N1 C8 C16 C12 -172.1(6) . .
C3 C2 C17 C18 -4.5(10) . .
C1 C2 C17 C18 173.8(7) . .
C3 C2 C17 C20 115.6(8) . .
C1 C2 C17 C20 -66.2(9) . .
C3 C2 C17 C19 -123.3(7) . .
C1 C2 C17 C19 54.9(9) . .
C5 C4 C21 C22 -135.5(7) . .
C3 C4 C21 C22 45.3(10) . .
C5 C4 C21 C24 -15.4(11) . .
C3 C4 C21 C24 165.4(7) . .
C5 C4 C21 C23 105.2(8) . .
C3 C4 C21 C23 -74.0(9) . .
Nd1 O2 C25 C30 -29.6(10) . .
Nd1 O2 C25 C26 152.5(5) . .
O2 C25 C26 C27 -174.5(6) . .
C30 C25 C26 C27 7.5(10) . .
O2 C25 C26 C41 8.9(10) . .
C30 C25 C26 C41 -169.0(6) . .
C25 C26 C27 C28 -2.8(11) . .
C41 C26 C27 C28 173.8(7) . .
C26 C27 C28 C29 -2.6(11) . .
C26 C27 C28 C45 -179.5(7) . .
C27 C28 C29 C30 3.2(11) . .
C45 C28 C29 C30 179.9(7) . .
C28 C29 C30 C25 1.7(11) . .
C28 C29 C30 C31 -167.3(7) . .
O2 C25 C30 C29 174.9(6) . .
C26 C25 C30 C29 -7.1(10) . .
O2 C25 C30 C31 -16.8(10) . .
C26 C25 C30 C31 161.2(6) . .
C32 N3 C31 C30 -170.1(6) . .
Nd1 N3 C31 C30 17.4(10) . .
C29 C30 C31 N3 -172.6(7) . .
C25 C30 C31 N3 18.8(11) . .
C31 N3 C32 C33 -27.8(10) . .
Nd1 N3 C32 C33 145.1(6) . .
C31 N3 C32 C40 150.6(6) . .
Nd1 N3 C32 C40 -36.4(7) . .
N3 C32 C33 C34 174.9(7) . .
C40 C32 C33 C34 -3.6(11) . .
C32 C33 C34 C35 0.2(12) . .
C33 C34 C35 C36 1.1(12) . .
C34 C35 C36 C37 178.4(8) . .
C34 C35 C36 C40 1.2(11) . .
C40 C36 C37 C38 2.3(12) . .
C35 C36 C37 C38 -175.0(8) . .
C36 C37 C38 C39 0.5(13) . .
C40 N4 C39 C38 -0.5(11) . .
Nd1 N4 C39 C38 159.6(6) . .
C37 C38 C39 N4 -1.4(13) . .
C39 N4 C40 C36 3.4(10) . .
Nd1 N4 C40 C36 -158.7(5) . .
C39 N4 C40 C32 -178.7(7) . .
Nd1 N4 C40 C32 19.2(7) . .
C37 C36 C40 N4 -4.3(10) . .
C35 C36 C40 N4 173.1(6) . .
C37 C36 C40 C32 178.0(7) . .
C35 C36 C40 C32 -4.7(10) . .
C33 C32 C40 N4 -172.0(6) . .
N3 C32 C40 N4 9.4(9) . .
C33 C32 C40 C36 5.8(10) . .
N3 C32 C40 C36 -172.8(6) . .
C27 C26 C41 C43 -117.4(7) . .
C25 C26 C41 C43 59.0(9) . .
C27 C26 C41 C42 2.2(10) . .
C25 C26 C41 C42 178.7(7) . .
C27 C26 C41 C44 121.2(7) . .
C25 C26 C41 C44 -62.4(9) . .
C29 C28 C45 C48 5.9(11) . .
C27 C28 C45 C48 -177.4(7) . .
C29 C28 C45 C47 -113.1(9) . .
C27 C28 C45 C47 63.5(9) . .
C29 C28 C45 C46 127.6(8) . .
C27 C28 C45 C46 -55.8(10) . .
C56 O3 C55 C58 -23(6) 3_665 3_665
C57 O3 C55 C58 -91(6) 3_665 3_665
C58 O3 C55 C58 44(7) . 3_665
C55 O3 C55 C58 31(5) 3_665 3_665
C56 O3 C55 C57 68(3) 3_665 3_665
C58 O3 C55 C57 135(3) . 3_665
C55 O3 C55 C57 122(4) 3_665 3_665
C58 O3 C55 C57 91(6) 3_665 3_665
C56 O3 C55 C56 -78(4) 3_665 .
C57 O3 C55 C56 -146(5) 3_665 .
C58 O3 C55 C56 -11(4) . .
C55 O3 C55 C56 -24(2) 3_665 .
C58 O3 C55 C56 -55(5) 3_665 .
C56 O3 C55 O3 -54(3) 3_665 3_665
C57 O3 C55 O3 -122(4) 3_665 3_665
C58 O3 C55 O3 13(3) . 3_665
C55 O3 C55 O3 0.000(2) 3_665 3_665
C58 O3 C55 O3 -31(5) 3_665 3_665
C58 C55 C56 O3 -68(4) 3_665 3_665
C57 C55 C56 O3 18(6) 3_665 3_665
O3 C55 C56 O3 55(4) . 3_665
C57 C55 C56 C58 86(8) 3_665 3_665
O3 C55 C56 C58 123(6) . 3_665
O3 C55 C56 C58 68(4) 3_665 3_665
C58 C55 C56 C57 -111(4) 3_665 .
C57 C55 C56 C57 -25(7) 3_665 .
O3 C55 C56 C57 12(4) . .
O3 C55 C56 C57 -43(2) 3_665 .
C58 C56 C57 O3 44(3) 3_665 3_665
C55 C56 C57 O3 72(4) . 3_665
O3 C56 C57 C55 -55(4) 3_665 3_665
C58 C56 C57 C55 -11(4) 3_665 3_665
C55 C56 C57 C55 18(6) . 3_665
O3 C56 C57 C58 -81(4) 3_665 .
C58 C56 C57 C58 -37(4) 3_665 .
C55 C56 C57 C58 -8(4) . .
C56 O3 C58 C55 77(5) 3_665 3_665
C57 O3 C58 C55 14(6) 3_665 3_665
C55 O3 C58 C55 -38(7) . 3_665
C58 O3 C58 C55 -26(5) 3_665 3_665
C57 O3 C58 C56 -63(4) 3_665 3_665
C55 O3 C58 C56 -116(4) . 3_665
C55 O3 C58 C56 -77(5) 3_665 3_665
C58 O3 C58 C56 -103(3) 3_665 3_665
C56 O3 C58 C57 122(4) 3_665 .
C57 O3 C58 C57 59(5) 3_665 .
C55 O3 C58 C57 7(4) . .
C55 O3 C58 C57 45(4) 3_665 .
C58 O3 C58 C57 19.1(19) 3_665 .
C56 O3 C58 O3 103(3) 3_665 3_665
C57 O3 C58 O3 40(3) 3_665 3_665
C55 O3 C58 O3 -12(3) . 3_665
C55 O3 C58 O3 26(5) 3_665 3_665
C58 O3 C58 O3 0.000(2) 3_665 3_665
O3 C57 C58 C55 65(5) 3_665 3_665
C56 C57 C58 C55 101(5) . 3_665
O3 C57 C58 C56 3(4) 3_665 3_665
C55 C57 C58 C56 -62(6) 3_665 3_665
C56 C57 C58 C56 39(4) . 3_665
O3 C57 C58 O3 -35(3) 3_665 .
C55 C57 C58 O3 -100(6) 3_665 .
C56 C57 C58 O3 1(3) . .
C55 C57 C58 O3 -65(5) 3_665 3_665
C56 C57 C58 O3 35.8(18) . 3_665
